data_2009554
loop_
_publ_author_name
'Viossat, B.'
'Nguyen-Huy, Dung.'
'Lancelot, J.C.'

_publ_section_title
;
 Sels de <i>S</i>,<i>S</i>'-(alcane-\a,\w-diyle)bis(thiouronium). I.
 Structure du t\'etrachlorocuprate(II) de
 <i>S</i>,<i>S</i>'-(octane-1,8-diyle)bis(thiouronium)
;
_journal_issue 3
_journal_name_full 'Acta Crystallographica Section C'
_journal_page_first 362
_journal_page_last 364
_journal_paper_doi 10.1107/S0108270193007395
_journal_volume 50
_journal_year 1994
_chemical_formula_sum 'C10 H24 Cl4 Cu N4 S2'
_chemical_formula_weight 469.79
_space_group_IT_number 2
_symmetry_cell_setting triclinic
_symmetry_space_group_name_Hall '-P 1'
_symmetry_space_group_name_H-M 'P -1'
_atom_type_scat_source IntTabIV
_cell_angle_alpha 100.70(10)
_cell_angle_beta 94.50(10)
_cell_angle_gamma 115.80(10)
_cell_formula_units_Z 1
_cell_length_a 7.740(10)
_cell_length_b 7.94(2)
_cell_length_c 9.020(10)
_cell_measurement_reflns_used 20
_cell_measurement_temperature 293.0(10)
_cell_measurement_theta_max 12
_cell_measurement_theta_min 4.7
_cell_volume 482.4(16)
_diffrn_measurement_device 'quatre cercles Syntex-Nicolet P2~1~'
_diffrn_measurement_method \q/2\q
_diffrn_radiation_type MoK\a
_diffrn_radiation_wavelength 0.7107
_diffrn_reflns_av_R_equivalents n\'eant
_diffrn_reflns_limit_h_max 11
_diffrn_reflns_limit_h_min -11
_diffrn_reflns_limit_k_max 12
_diffrn_reflns_limit_k_min -12
_diffrn_reflns_limit_l_max 13
_diffrn_reflns_limit_l_min 0
_diffrn_reflns_number 4259
_diffrn_reflns_theta_max 35
_diffrn_standards_decay_% <0.1
_diffrn_standards_interval_count 50
_diffrn_standards_number '3 (\=112, 001, 101)'
_exptl_absorpt_coefficient_mu 1.90
_exptl_absorpt_correction_type none
_exptl_crystal_colour 'jaune vert'
_exptl_crystal_density_diffrn 1.62
_exptl_crystal_density_meas 1.64(2)
_exptl_crystal_description parall\'el\'epip\`edique
_exptl_crystal_size_max 0.35
_exptl_crystal_size_mid 0.30
_exptl_crystal_size_min 0.22
_refine_diff_density_max 0.77
_refine_diff_density_min -0.55
_refine_ls_extinction_method none
_refine_ls_goodness_of_fit_obs 3.4
_refine_ls_hydrogen_treatment refxyz
_refine_ls_number_parameters 133
_refine_ls_number_reflns 1379
_refine_ls_R_factor_obs 0.041
_refine_ls_shift/esd_max 0.4
_refine_ls_structure_factor_coef F
_refine_ls_weighting_details 'w = 1/\s^2^(F)'
_refine_ls_weighting_scheme calc
_refine_ls_wR_factor_obs 0.046
_reflns_number_observed 1379
_reflns_number_total 4259
_reflns_observed_criterion I>=4\s(I)
_cod_data_source_file pa1051.cif
_cod_data_source_block pa1051_structure_1_of_1
_cod_depositor_comments
;
The following automatic conversions were performed:

'_refine_ls_weighting_scheme' value '1/\s^2^(F)' was changed to
'calc'. New tag '_refine_ls_weighting_details' was created. The value
of the new tag was set to 'w = 1/\s^2^(F)'.

Automatic conversion script
Id: cif_fix_values 3143 2015-03-26 13:38:13Z robertas 
;
_cod_original_cell_volume 482.0(10)
_cod_original_formula_sum 'C10 H24 Cl4 Cu1 N4 S2'
_cod_database_code 2009554

loop_
_symmetry_equiv_pos_as_xyz
x,y,z
-x,-y,-z

loop_
_atom_site_label
_atom_site_fract_x
_atom_site_fract_y
_atom_site_fract_z
_atom_site_U_iso_or_equiv
Cu 1.0 .0 1.0 .0340(6)
Cl(1) .7889(2) .0551(2) .8552(2) .0468(9)
Cl(2) .7559(2) -.3048(2) .9909(2) .0428(8)
S .8914(2) .2155(2) .3028(2) .0570(10)
C(1) .6655(7) .0061(8) .2991(7) .041(4)
C(2) .7188(8) -.1075(8) .3971(7) .043(4)
C(3) .5392(8) -.2935(7) .3979(6) .042(4)
C(4) .5888(7) -.4055(7) .5002(6) .041(4)
C(11) .8230(7) .3532(7) .2083(6) .040(3)
N(12) .9684(7) .5121(7) .1922(7) .058(4)
N(13) .6426(6) .3110(7) .1592(6) .044(3)
H1A .570(10) .040(10) .334(8) ?
H1B .630(10) -.060(10) .209(8) ?
H2A .770(10) -.030(10) .502(8) ?
H2B .820(10) -.127(9) .355(8) ?
H3A .430(10) -.262(9) .433(8) ?
H3B .490(10) -.370(10) .297(8) ?
H4A .707(9) -.428(9) .465(7) ?
H4B .630(10) -.320(10) .602(8) ?
H12A .950(10) .600(10) .141(8) ?
H12B 1.080(10) .520(10) .216(8) ?
H13A .550(10) .210(10) .174(9) ?
H13B .610(10) .370(10) .111(9) ?

loop_
_geom_angle_atom_site_label_1
_geom_angle_atom_site_label_2
_geom_angle_atom_site_label_3
_geom_angle_site_symmetry_3
_geom_angle
_geom_angle_publ_flag
Cl(1) Cu Cl(2) . 90.09(4) yes
Cl(1) Cu Cl(2) 2_757 89.91(4) yes
C(1) C(2) C(3) . 110.7(4) yes
C(2) C(3) C(4) . 111.4(4) yes
C(3) C(4) C(4) 2_646 112.0(5) yes
S C(11) N(12) . 115.0(4) yes
S C(11) N(13) . 124.1(4) yes
N(12) C(11) N(13) . 120.9(5) yes
S C(1) C(2) . 105.8(3) yes
C(1) S C(11) . 104.7(2) yes

loop_
_geom_bond_atom_site_label_1
_geom_bond_atom_site_label_2
_geom_bond_site_symmetry_2
_geom_bond_distance
_geom_bond_publ_flag
Cu Cl(1) . 2.2500(10) yes
Cu Cl(2) . 2.3140(10) yes
C(1) C(2) . 1.525(7) yes
C(2) C(3) . 1.527(7) yes
C(3) C(4) . 1.528(7) yes
C(4) C(4) 2_646 1.531(9) yes
S C(1) . 1.806(5) yes
S C(11) . 1.726(5) yes
C(11) N(12) . 1.318(6) yes
C(11) N(13) . 1.303(6) yes
C(1) H1A . 0.92(7) no
C(1) H1B . 0.82(7) no
C(2) H2A . 0.98(7) no
C(2) H2B . 0.94(7) no
C(3) H3A . 1.02(7) no
C(3) H3B . 0.94(7) no
C(4) H4A . 1.07(7) no
C(4) H4B . 0.98(7) no
N(12) H12A . 0.95(7) no
N(12) H12B . 0.86(7) no
N(13) H13A . 0.85(7) no
N(13) H13B . 0.82(7) no

loop_
_geom_torsion_atom_site_label_1
_geom_torsion_atom_site_label_2
_geom_torsion_atom_site_label_3
_geom_torsion_atom_site_label_4
_geom_torsion_site_symmetry_4
_geom_torsion
N(13) C(11) S C(1) . 4.6(6)
N(12) C(11) S C(1) . -177.5(5)
C(11) S C(1) C(2) . -173.9(4)
S C(1) C(2) C(3) . -177.8(4)
C(1) C(2) C(3) C(4) . -178.0(5)
C(2) C(3) C(4) C(4) 2_646 -178.9(6)
